data_7211268
loop_
_publ_author_name
'Kelemu, Solomon W.'
'Steel, Peter J.'

_publ_section_title
;
 Highly pyramidalised heteroaromatic nitrogens in discrete multinuclear
 silver(i) complexes assembled from bis- and tris-(diallylamino)azines
;
_journal_issue 44
_journal_name_full CrystEngComm
_journal_page_first 9072
_journal_paper_doi 10.1039/c3ce41708e
_journal_volume 15
_journal_year 2013
_chemical_formula_moiety 'C42 H60 Ag4 Cl4 N12 O16'
_chemical_formula_sum 'C42 H60 Ag4 Cl4 N12 O16'
_chemical_formula_weight 1562.30
_chemical_name_systematic
; 
 ? 
;
_space_group_IT_number 19
_symmetry_cell_setting orthorhombic
_symmetry_space_group_name_Hall 'P 2ac 2ab'
_symmetry_space_group_name_H-M 'P 21 21 21'
_atom_sites_solution_hydrogens geom
_atom_sites_solution_primary direct
_atom_sites_solution_secondary difmap
_audit_creation_method SHELXL-97
_cell_angle_alpha 90.00
_cell_angle_beta 90.00
_cell_angle_gamma 90.00
_cell_formula_units_Z 4
_cell_length_a 10.4069(2)
_cell_length_b 13.8557(4)
_cell_length_c 37.5419(10)
_cell_measurement_reflns_used 9768
_cell_measurement_temperature 117(2)
_cell_measurement_theta_max 28.90
_cell_measurement_theta_min 2.17
_cell_volume 5413.3(2)
_computing_cell_refinement 'Bruker SAINT'
_computing_data_collection 'Bruker APEX2'
_computing_data_reduction 'Bruker SAINT'
_computing_molecular_graphics 'Bruker SHELXTL'
_computing_publication_material 'Bruker SHELXTL'
_computing_structure_refinement 'SHELXL-97 (Sheldrick, 2008)'
_computing_structure_solution 'SHELXS-97 (Sheldrick, 2008)'
_diffrn_ambient_temperature 117(2)
_diffrn_measured_fraction_theta_full 0.998
_diffrn_measured_fraction_theta_max 0.998
_diffrn_measurement_device_type 'Bruker APEX-II CCD'
_diffrn_measurement_method '\f and \w scans'
_diffrn_radiation_monochromator graphite
_diffrn_radiation_source 'fine-focus sealed tube'
_diffrn_radiation_type MoK\a
_diffrn_radiation_wavelength 0.71073
_diffrn_reflns_av_R_equivalents 0.0660
_diffrn_reflns_av_sigmaI/netI 0.0352
_diffrn_reflns_limit_h_max 12
_diffrn_reflns_limit_h_min -12
_diffrn_reflns_limit_k_max 16
_diffrn_reflns_limit_k_min -16
_diffrn_reflns_limit_l_max 44
_diffrn_reflns_limit_l_min -44
_diffrn_reflns_number 103327
_diffrn_reflns_theta_full 25.05
_diffrn_reflns_theta_max 25.05
_diffrn_reflns_theta_min 2.24
_exptl_absorpt_coefficient_mu 1.702
_exptl_absorpt_correction_T_max 1.000000
_exptl_absorpt_correction_T_min 0.800309
_exptl_absorpt_correction_type multi-scan
_exptl_absorpt_process_details SADABS
_exptl_crystal_colour 'Color less'
_exptl_crystal_density_diffrn 1.917
_exptl_crystal_density_method 'not measured'
_exptl_crystal_description plate
_exptl_crystal_F_000 3120
_exptl_crystal_size_max 0.48
_exptl_crystal_size_mid 0.3
_exptl_crystal_size_min 0.14
_refine_diff_density_max 2.442
_refine_diff_density_min -2.750
_refine_diff_density_rms 0.107
_refine_ls_abs_structure_details 'Flack H D (1983), Acta Cryst. A39, 876-881'
_refine_ls_abs_structure_Flack 0.00
_refine_ls_extinction_method none
_refine_ls_goodness_of_fit_ref 1.132
_refine_ls_hydrogen_treatment constr
_refine_ls_matrix_type full
_refine_ls_number_parameters 703
_refine_ls_number_reflns 9594
_refine_ls_number_restraints 0
_refine_ls_restrained_S_all 1.132
_refine_ls_R_factor_all 0.0411
_refine_ls_R_factor_gt 0.0370
_refine_ls_shift/su_max 0.002
_refine_ls_shift/su_mean 0.000
_refine_ls_structure_factor_coef Fsqd
_refine_ls_weighting_details 'calc w=1/[\s^2^(Fo^2^)+(0.0515P)^2^+0.9463P] where P=(Fo^2^+2Fc^2^)/3'
_refine_ls_weighting_scheme calc
_refine_ls_wR_factor_gt 0.0897
_refine_ls_wR_factor_ref 0.0919
_reflns_number_gt 8844
_reflns_number_total 9594
_reflns_threshold_expression >2sigma(I)
_cod_data_source_file c3ce41708e.txt
_cod_data_source_block test
_cod_depositor_comments
;
The following automatic conversions were performed:

'_symmetry_cell_setting' value 'Orthorhombic' changed to
'orthorhombic' according to
/home/saulius/struct/CIF-dictionaries/cif_core.dic dictionary named
'cif_core.dic' version 2.4.2 from 2011-04-26.

Automatic conversion script
Id: cif_fix_values 1891 2012-01-12 08:04:46Z andrius 
;
_cod_original_cell_volume 5413.4(2)
_cod_original_sg_symbol_H-M P2(1)2(1)2(1)
_cod_database_code 7211268

loop_
_symmetry_equiv_pos_as_xyz
'x, y, z'
'-x+1/2, -y, z+1/2'
'-x, y+1/2, -z+1/2'
'x+1/2, -y+1/2, -z'

loop_
_atom_site_label
_atom_site_type_symbol
_atom_site_fract_x
_atom_site_fract_y
_atom_site_fract_z
_atom_site_U_iso_or_equiv
_atom_site_adp_type
_atom_site_occupancy
_atom_site_symmetry_multiplicity
_atom_site_calc_flag
_atom_site_refinement_flags
Ag1 Ag 0.60622(3) 0.79493(3) 0.159483(11) 0.02074(10) Uani 1 1 d .
Ag3 Ag 0.10775(3) 0.23883(3) 0.157754(10) 0.02048(10) Uani 1 1 d .
Ag2 Ag 0.07739(4) 0.75790(3) 0.068113(12) 0.02827(12) Uani 1 1 d .
Ag4 Ag -0.41120(5) 0.29018(4) 0.055516(19) 0.0589(2) Uani 1 1 d .
Cl1 Cl 0.00209(12) 0.80144(12) 0.16754(4) 0.0294(3) Uani 1 1 d .
O1 O -0.0222(6) 0.7062(5) 0.1784(3) 0.132(4) Uani 1 1 d .
O2 O 0.0454(6) 0.8044(8) 0.13233(15) 0.125(4) Uani 1 1 d .
O3 O 0.0975(5) 0.8418(4) 0.18961(13) 0.0570(14) Uani 1 1 d .
O4 O -0.1129(4) 0.8561(4) 0.16922(15) 0.0533(14) Uani 1 1 d .
Cl3 Cl 0.49421(11) 0.23796(11) 0.17143(4) 0.0263(3) Uani 1 1 d .
O9 O 0.5967(4) 0.1898(4) 0.18933(13) 0.0508(13) Uani 1 1 d .
O10 O 0.5313(5) 0.2630(5) 0.13669(13) 0.0657(17) Uani 1 1 d .
O11 O 0.4608(4) 0.3239(4) 0.19085(14) 0.0497(13) Uani 1 1 d .
O12 O 0.3843(4) 0.1764(4) 0.17051(14) 0.0483(13) Uani 1 1 d .
N12 N -0.1286(4) 0.1966(3) 0.09584(11) 0.0186(10) Uani 1 1 d .
C37 C -0.1436(5) 0.1902(4) 0.05715(15) 0.0249(13) Uani 1 1 d .
H37A H -0.0769 0.1464 0.0475 0.030 Uiso 1 1 calc R
H37B H -0.1296 0.2548 0.0466 0.030 Uiso 1 1 calc R
C38 C -0.2744(5) 0.1537(4) 0.04593(17) 0.0287(14) Uani 1 1 d .
H38A H -0.2905 0.1492 0.0211 0.034 Uiso 1 1 calc R
C39 C -0.3679(6) 0.1276(4) 0.0674(2) 0.0376(16) Uani 1 1 d .
H39A H -0.3562 0.1308 0.0925 0.045 Uiso 1 1 calc R
H39B H -0.4471 0.1055 0.0579 0.045 Uiso 1 1 calc R
C40 C -0.0944(5) 0.1090(4) 0.11490(14) 0.0219(12) Uani 1 1 d .
H40A H -0.1259 0.0528 0.1012 0.026 Uiso 1 1 calc R
H40B H -0.1392 0.1089 0.1382 0.026 Uiso 1 1 calc R
C41 C 0.0483(5) 0.0969(4) 0.12137(16) 0.0215(12) Uani 1 1 d .
H41A H 0.1059 0.1144 0.1028 0.026 Uiso 1 1 calc R
C42 C 0.0969(5) 0.0635(4) 0.15128(15) 0.0262(13) Uani 1 1 d .
H42A H 0.0415 0.0455 0.1703 0.031 Uiso 1 1 calc R
H42B H 0.1873 0.0574 0.1539 0.031 Uiso 1 1 calc R
N11 N -0.1312(4) 0.3676(3) 0.20066(12) 0.0211(10) Uani 1 1 d .
C31 C -0.1548(5) 0.4570(4) 0.22033(16) 0.0249(13) Uani 1 1 d .
H31A H -0.1379 0.5125 0.2044 0.030 Uiso 1 1 calc R
H31B H -0.0933 0.4609 0.2404 0.030 Uiso 1 1 calc R
C32 C -0.2889(5) 0.4654(4) 0.23471(15) 0.0216(12) Uani 1 1 d .
H32A H -0.3578 0.4459 0.2197 0.026 Uiso 1 1 calc R
C33 C -0.3171(7) 0.4975(5) 0.26627(17) 0.0348(16) Uani 1 1 d .
H33A H -0.2506 0.5175 0.2819 0.042 Uiso 1 1 calc R
H33B H -0.4043 0.5009 0.2737 0.042 Uiso 1 1 calc R
C34 C -0.0942(5) 0.2809(4) 0.22056(14) 0.0257(13) Uani 1 1 d .
H34A H -0.1383 0.2244 0.2099 0.031 Uiso 1 1 calc R
H34B H -0.1248 0.2874 0.2454 0.031 Uiso 1 1 calc R
C35 C 0.0481(5) 0.2616(5) 0.22105(14) 0.0274(14) Uani 1 1 d .
H35A H 0.0753 0.1992 0.2284 0.033 Uiso 1 1 calc R
C36 C 0.1381(5) 0.3241(5) 0.21213(15) 0.0285(14) Uani 1 1 d .
H36A H 0.1150 0.3872 0.2046 0.034 Uiso 1 1 calc R
H36B H 0.2261 0.3059 0.2132 0.034 Uiso 1 1 calc R
C22 C -0.1615(4) 0.3623(4) 0.16564(15) 0.0190(12) Uani 1 1 d .
N7 N -0.1232(4) 0.2811(3) 0.14822(11) 0.0191(10) Uani 1 1 d .
C23 C -0.1583(4) 0.2782(4) 0.11389(14) 0.0172(11) Uani 1 1 d .
N8 N -0.2203(4) 0.3489(3) 0.09590(12) 0.0182(10) Uani 1 1 d .
C24 C -0.2499(4) 0.4256(4) 0.11682(14) 0.0164(11) Uani 1 1 d .
N9 N -0.2234(4) 0.4364(3) 0.15139(11) 0.0159(10) Uani 1 1 d .
C1 C 0.3390(4) 0.6710(4) 0.16623(14) 0.0190(12) Uani 1 1 d .
N1 N 0.2767(4) 0.5959(3) 0.15143(12) 0.0212(11) Uani 1 1 d .
C2 C 0.2466(5) 0.6094(4) 0.11708(15) 0.0204(12) Uani 1 1 d .
N2 N 0.2750(4) 0.6879(3) 0.09752(12) 0.0173(10) Uani 1 1 d .
C3 C 0.3389(4) 0.7570(4) 0.11547(14) 0.0193(12) Uani 1 1 d .
N3 N 0.3772(4) 0.7511(3) 0.14984(11) 0.0185(9) Uani 1 1 d .
N4 N 0.3694(4) 0.8391(3) 0.09774(12) 0.0222(10) Uani 1 1 d .
C4 C 0.3517(5) 0.8494(4) 0.05963(15) 0.0265(14) Uani 1 1 d .
H4A H 0.3666 0.7861 0.0481 0.032 Uiso 1 1 calc R
H4B H 0.4164 0.8953 0.0503 0.032 Uiso 1 1 calc R
C5 C 0.2161(6) 0.8857(5) 0.04982(18) 0.0359(16) Uani 1 1 d .
H5A H 0.1753 0.9301 0.0654 0.043 Uiso 1 1 calc R
C6 C 0.1540(7) 0.8585(6) 0.0210(2) 0.051(2) Uani 1 1 d .
H6A H 0.1926 0.8142 0.0049 0.061 Uiso 1 1 calc R
H6B H 0.0706 0.8832 0.0162 0.061 Uiso 1 1 calc R
C7 C 0.4060(5) 0.9261(4) 0.11778(15) 0.0219(12) Uani 1 1 d .
H7A H 0.3633 0.9245 0.1413 0.026 Uiso 1 1 calc R
H7B H 0.3738 0.9836 0.1049 0.026 Uiso 1 1 calc R
C8 C 0.5471(5) 0.9368(4) 0.12325(15) 0.0201(12) Uani 1 1 d .
H8A H 0.6033 0.9192 0.1044 0.024 Uiso 1 1 calc R
C9 C 0.5984(6) 0.9703(4) 0.15365(15) 0.0255(13) Uani 1 1 d .
H9A H 0.5442 0.9883 0.1729 0.031 Uiso 1 1 calc R
H9B H 0.6890 0.9759 0.1559 0.031 Uiso 1 1 calc R
N5 N 0.3710(4) 0.6614(3) 0.20151(12) 0.0217(10) Uani 1 1 d .
C10 C 0.4083(5) 0.7480(4) 0.22170(14) 0.0270(12) Uani 1 1 d .
H10A H 0.3775 0.7410 0.2465 0.032 Uiso 1 1 calc R
H10B H 0.3642 0.8046 0.2112 0.032 Uiso 1 1 calc R
C11 C 0.5508(5) 0.7680(5) 0.22247(15) 0.0292(14) Uani 1 1 d .
H11A H 0.5774 0.8300 0.2304 0.035 Uiso 1 1 calc R
C12 C 0.6404(6) 0.7073(5) 0.21313(15) 0.0335(15) Uani 1 1 d .
H12A H 0.6179 0.6446 0.2050 0.040 Uiso 1 1 calc R
H12B H 0.7282 0.7258 0.2144 0.040 Uiso 1 1 calc R
C13 C 0.3459(5) 0.5720(4) 0.22076(15) 0.0225(13) Uani 1 1 d .
H13A H 0.4058 0.5673 0.2412 0.027 Uiso 1 1 calc R
H13B H 0.3628 0.5166 0.2048 0.027 Uiso 1 1 calc R
C14 C 0.2097(5) 0.5658(4) 0.23431(15) 0.0233(13) Uani 1 1 d .
H14A H 0.1417 0.5864 0.2192 0.028 Uiso 1 1 calc R
C15 C 0.1819(6) 0.5333(5) 0.26596(18) 0.0380(17) Uani 1 1 d .
H15A H 0.2486 0.5123 0.2814 0.046 Uiso 1 1 calc R
H15B H 0.0949 0.5304 0.2736 0.046 Uiso 1 1 calc R
N6 N 0.1790(4) 0.5387(3) 0.10108(12) 0.0189(10) Uani 1 1 d .
C16 C 0.1591(6) 0.5383(5) 0.06293(16) 0.0290(14) Uani 1 1 d .
H16A H 0.1547 0.4703 0.0549 0.035 Uiso 1 1 calc R
H16B H 0.2353 0.5677 0.0515 0.035 Uiso 1 1 calc R
C17 C 0.0422(6) 0.5894(5) 0.0496(2) 0.0402(17) Uani 1 1 d .
H17A H 0.0343 0.6011 0.0247 0.048 Uiso 1 1 calc R
C18 C -0.0464(6) 0.6177(5) 0.0700(2) 0.0445(18) Uani 1 1 d .
H18A H -0.0403 0.6067 0.0949 0.053 Uiso 1 1 calc R
H18B H -0.1192 0.6500 0.0604 0.053 Uiso 1 1 calc R
C19 C 0.1206(5) 0.4596(4) 0.12169(17) 0.0249(13) Uani 1 1 d .
H19A H 0.0413 0.4375 0.1096 0.030 Uiso 1 1 calc R
H19B H 0.0966 0.4834 0.1457 0.030 Uiso 1 1 calc R
C20 C 0.2117(5) 0.3772(4) 0.12525(15) 0.0213(12) Uani 1 1 d .
H20A H 0.2752 0.3803 0.1434 0.026 Uiso 1 1 calc R
C21 C 0.2093(5) 0.3000(4) 0.10457(15) 0.0245(13) Uani 1 1 d .
H21A H 0.1469 0.2949 0.0862 0.029 Uiso 1 1 calc R
H21B H 0.2699 0.2496 0.1081 0.029 Uiso 1 1 calc R
N10 N -0.3177(4) 0.4983(3) 0.10130(12) 0.0173(10) Uani 1 1 d .
C25 C -0.3316(5) 0.5046(4) 0.06271(15) 0.0203(12) Uani 1 1 d .
H25A H -0.2580 0.4713 0.0514 0.024 Uiso 1 1 calc R
H25B H -0.3281 0.5734 0.0556 0.024 Uiso 1 1 calc R
C26 C -0.4547(5) 0.4611(4) 0.04890(17) 0.0250(13) Uani 1 1 d .
H26A H -0.4683 0.4619 0.0239 0.030 Uiso 1 1 calc R
C27 C -0.5445(5) 0.4222(4) 0.06883(17) 0.0283(14) Uani 1 1 d .
H27A H -0.5344 0.4201 0.0940 0.034 Uiso 1 1 calc R
H27B H -0.6196 0.3962 0.0581 0.034 Uiso 1 1 calc R
C28 C -0.3784(5) 0.5730(4) 0.12258(15) 0.0204(12) Uani 1 1 d .
H28A H -0.4009 0.5468 0.1463 0.025 Uiso 1 1 calc R
H28B H -0.4586 0.5945 0.1108 0.025 Uiso 1 1 calc R
C29 C -0.2883(5) 0.6574(4) 0.12680(15) 0.0234(13) Uani 1 1 d .
H29A H -0.2244 0.6543 0.1448 0.028 Uiso 1 1 calc R
C30 C -0.2939(6) 0.7371(4) 0.10633(14) 0.0270(13) Uani 1 1 d .
H30A H -0.3569 0.7421 0.0881 0.032 Uiso 1 1 calc R
H30B H -0.2348 0.7884 0.1101 0.032 Uiso 1 1 calc R
Cl4 Cl -0.70416(13) 0.14384(11) 0.02697(4) 0.0264(3) Uani 1 1 d .
O13 O -0.8364(4) 0.1512(4) 0.01671(16) 0.0566(15) Uani 1 1 d .
O14 O -0.6474(4) 0.2386(3) 0.02546(11) 0.0368(11) Uani 1 1 d .
O15 O -0.6952(4) 0.1067(3) 0.06221(11) 0.0364(10) Uani 1 1 d .
O16 O -0.6388(5) 0.0806(4) 0.00306(12) 0.0509(14) Uani 1 1 d .
Cl2 Cl -0.19957(13) 0.89176(11) 0.03202(4) 0.0271(3) Uani 1 1 d .
O5 O -0.3334(4) 0.8919(4) 0.03737(14) 0.0489(13) Uani 1 1 d .
O6 O -0.1637(5) 0.9705(4) 0.00988(14) 0.0555(15) Uani 1 1 d .
O7 O -0.1362(5) 0.9011(4) 0.06528(12) 0.0523(14) Uani 1 1 d .
O8 O -0.1602(5) 0.8026(5) 0.01652(16) 0.0731(19) Uani 1 1 d .

loop_
_atom_site_aniso_label
_atom_site_aniso_U_11
_atom_site_aniso_U_22
_atom_site_aniso_U_33
_atom_site_aniso_U_23
_atom_site_aniso_U_13
_atom_site_aniso_U_12
Ag1 0.02277(19) 0.0188(2) 0.0206(2) 0.00221(17) -0.00304(18) -0.00249(17)
Ag3 0.02017(18) 0.0200(2) 0.0213(2) -0.00177(17) -0.00009(17) 0.00139(16)
Ag2 0.0223(2) 0.0267(2) 0.0358(3) 0.0057(2) -0.00680(18) -0.00293(18)
Ag4 0.0361(3) 0.0278(3) 0.1129(5) -0.0260(3) -0.0369(3) 0.0109(2)
Cl1 0.0236(6) 0.0345(9) 0.0302(9) -0.0063(7) -0.0054(6) 0.0015(6)
O1 0.064(4) 0.040(4) 0.292(12) 0.041(6) -0.072(6) -0.011(3)
O2 0.079(4) 0.264(11) 0.032(3) -0.054(5) -0.008(3) 0.068(6)
O3 0.054(3) 0.064(4) 0.053(3) 0.002(3) -0.025(3) -0.022(3)
O4 0.033(2) 0.049(3) 0.077(4) -0.016(3) 0.008(2) 0.008(2)
Cl3 0.0206(6) 0.0328(9) 0.0255(7) 0.0019(6) 0.0001(5) 0.0010(6)
O9 0.043(3) 0.048(3) 0.061(3) -0.005(3) -0.026(2) 0.015(2)
O10 0.070(3) 0.096(5) 0.032(3) 0.010(3) 0.013(2) -0.017(3)
O11 0.039(2) 0.043(3) 0.067(4) -0.021(3) 0.004(2) 0.006(2)
O12 0.030(2) 0.042(3) 0.072(4) 0.008(3) -0.003(2) -0.015(2)
N12 0.018(2) 0.019(3) 0.019(2) -0.006(2) -0.0009(18) 0.0032(18)
C37 0.024(3) 0.027(3) 0.024(3) -0.005(3) -0.004(2) 0.002(2)
C38 0.032(3) 0.022(4) 0.032(4) -0.008(3) -0.011(3) 0.007(3)
C39 0.032(3) 0.024(3) 0.056(5) 0.007(3) -0.021(3) -0.007(3)
C40 0.024(3) 0.016(3) 0.026(3) -0.003(2) -0.004(2) -0.004(2)
C41 0.028(3) 0.007(3) 0.030(3) -0.004(2) -0.003(2) -0.001(2)
C42 0.024(3) 0.024(3) 0.031(3) 0.001(2) -0.003(3) -0.001(3)
N11 0.026(2) 0.023(3) 0.015(2) -0.004(2) -0.0017(19) 0.005(2)
C31 0.021(3) 0.029(3) 0.024(3) -0.004(3) -0.004(2) -0.002(2)
C32 0.027(3) 0.020(3) 0.018(3) 0.003(2) 0.002(2) 0.009(2)
C33 0.044(4) 0.037(4) 0.024(4) -0.003(3) 0.006(3) 0.008(3)
C34 0.028(3) 0.036(4) 0.013(3) 0.005(2) -0.001(2) 0.008(3)
C35 0.030(3) 0.033(4) 0.019(3) -0.003(3) -0.003(2) 0.012(3)
C36 0.027(3) 0.039(4) 0.019(3) -0.009(3) -0.004(2) 0.007(3)
C22 0.012(2) 0.016(3) 0.028(3) 0.003(2) 0.005(2) 0.001(2)
N7 0.017(2) 0.021(3) 0.019(2) -0.0032(19) -0.0014(17) 0.0015(19)
C23 0.010(2) 0.018(3) 0.023(3) 0.002(2) 0.003(2) -0.001(2)
N8 0.017(2) 0.019(3) 0.018(3) -0.006(2) 0.0003(18) -0.0020(19)
C24 0.011(2) 0.020(3) 0.018(3) -0.003(2) 0.002(2) -0.006(2)
N9 0.016(2) 0.022(3) 0.010(2) 0.0004(19) -0.0029(17) -0.0012(18)
C1 0.014(2) 0.027(3) 0.016(3) 0.004(2) 0.002(2) 0.002(2)
N1 0.021(2) 0.019(3) 0.024(3) 0.003(2) 0.0058(19) -0.0032(19)
C2 0.016(2) 0.018(3) 0.028(3) 0.001(3) -0.002(2) 0.000(2)
N2 0.015(2) 0.016(3) 0.021(3) 0.000(2) -0.0009(18) -0.0037(18)
C3 0.012(2) 0.023(3) 0.023(3) 0.006(3) -0.002(2) 0.002(2)
N3 0.0171(19) 0.020(3) 0.019(2) 0.006(2) -0.0048(16) -0.0017(18)
N4 0.022(2) 0.023(3) 0.021(3) 0.008(2) -0.0054(19) -0.003(2)
C4 0.027(3) 0.028(4) 0.024(3) 0.015(3) -0.007(2) -0.012(2)
C5 0.043(4) 0.033(4) 0.032(4) 0.020(3) -0.019(3) -0.017(3)
C6 0.044(4) 0.050(5) 0.058(5) 0.022(4) -0.011(4) -0.008(4)
C7 0.022(3) 0.017(3) 0.027(3) 0.005(2) -0.003(2) 0.000(2)
C8 0.021(3) 0.017(3) 0.022(3) 0.005(2) 0.001(2) -0.002(2)
C9 0.032(3) 0.015(3) 0.029(3) 0.004(2) -0.001(3) -0.006(2)
N5 0.021(2) 0.022(3) 0.022(3) 0.002(2) 0.0022(19) -0.004(2)
C10 0.028(3) 0.035(3) 0.018(3) 0.003(3) 0.003(2) -0.001(3)
C11 0.033(3) 0.036(4) 0.019(3) 0.003(3) -0.007(2) -0.009(3)
C12 0.034(3) 0.041(4) 0.025(3) 0.011(3) -0.001(3) -0.002(3)
C13 0.025(3) 0.023(3) 0.019(3) 0.007(3) -0.004(2) 0.002(2)
C14 0.025(3) 0.022(3) 0.023(3) 0.005(3) -0.001(2) -0.003(2)
C15 0.033(3) 0.049(5) 0.033(4) -0.004(3) 0.008(3) -0.011(3)
N6 0.020(2) 0.014(2) 0.022(3) 0.002(2) 0.0013(19) -0.0039(19)
C16 0.037(3) 0.024(3) 0.026(4) -0.006(3) -0.013(3) 0.003(3)
C17 0.045(4) 0.029(4) 0.047(4) -0.009(3) -0.008(3) -0.001(3)
C18 0.039(4) 0.036(4) 0.058(5) 0.008(4) -0.013(4) -0.011(3)
C19 0.021(3) 0.018(3) 0.037(4) -0.002(3) 0.002(3) -0.004(2)
C20 0.021(3) 0.016(3) 0.027(3) 0.001(3) 0.002(2) -0.002(2)
C21 0.029(3) 0.022(3) 0.022(3) 0.008(3) 0.010(2) -0.004(3)
N10 0.021(2) 0.015(2) 0.016(3) 0.0021(19) -0.0026(18) 0.0016(19)
C25 0.026(3) 0.021(3) 0.014(3) 0.003(2) 0.000(2) -0.003(2)
C26 0.023(3) 0.024(3) 0.028(3) -0.007(3) -0.011(2) 0.001(2)
C27 0.026(3) 0.028(3) 0.032(4) -0.009(3) 0.002(3) 0.000(2)
C28 0.023(3) 0.018(3) 0.020(3) -0.002(2) 0.000(2) -0.005(2)
C29 0.023(3) 0.026(3) 0.021(3) -0.007(3) 0.000(2) 0.002(2)
C30 0.044(3) 0.019(3) 0.018(3) -0.002(3) 0.000(2) -0.003(3)
Cl4 0.0278(7) 0.0257(8) 0.0256(8) -0.0034(6) -0.0059(6) -0.0046(6)
O13 0.029(2) 0.054(3) 0.087(4) 0.001(3) -0.021(3) -0.011(2)
O14 0.052(2) 0.029(3) 0.030(2) 0.009(2) -0.0129(19) -0.015(2)
O15 0.052(3) 0.028(2) 0.029(3) 0.006(2) 0.003(2) -0.001(2)
O16 0.062(3) 0.056(3) 0.035(3) -0.025(3) 0.001(2) 0.010(3)
Cl2 0.0273(7) 0.0310(9) 0.0231(8) -0.0009(6) 0.0007(6) -0.0006(6)
O5 0.022(2) 0.064(4) 0.060(3) 0.008(3) 0.003(2) -0.005(2)
O6 0.060(3) 0.064(4) 0.042(3) 0.021(3) 0.017(3) -0.001(3)
O7 0.073(3) 0.061(3) 0.023(3) 0.009(2) -0.012(2) -0.034(3)
O8 0.073(4) 0.064(4) 0.083(5) -0.039(4) 0.007(3) 0.013(3)

loop_
_atom_type_symbol
_atom_type_description
_atom_type_scat_dispersion_real
_atom_type_scat_dispersion_imag
_atom_type_scat_source
C C 0.0033 0.0016 'International Tables Vol C Tables 4.2.6.8 and 6.1.1.4'
H H 0.0000 0.0000 'International Tables Vol C Tables 4.2.6.8 and 6.1.1.4'
N N 0.0061 0.0033 'International Tables Vol C Tables 4.2.6.8 and 6.1.1.4'
O O 0.0106 0.0060 'International Tables Vol C Tables 4.2.6.8 and 6.1.1.4'
Cl Cl 0.1484 0.1585 'International Tables Vol C Tables 4.2.6.8 and 6.1.1.4'
Ag Ag -0.8971 1.1015 'International Tables Vol C Tables 4.2.6.8 and 6.1.1.4'

loop_
_geom_angle_atom_site_label_1
_geom_angle_atom_site_label_2
_geom_angle_atom_site_label_3
_geom_angle
_geom_angle_site_symmetry_1
_geom_angle_site_symmetry_3
C12 Ag1 C30 118.1(2) . 1_655
C12 Ag1 C9 126.1(2) . .
C30 Ag1 C9 105.9(2) 1_655 .
C12 Ag1 C11 31.2(2) . .
C30 Ag1 C11 148.6(2) 1_655 .
C9 Ag1 C11 103.2(2) . .
C12 Ag1 C8 155.6(2) . .
C30 Ag1 C8 85.14(19) 1_655 .
C9 Ag1 C8 31.73(18) . .
C11 Ag1 C8 126.3(2) . .
C12 Ag1 N3 98.16(18) . .
C30 Ag1 N3 102.34(17) 1_655 .
C9 Ag1 N3 101.44(17) . .
C11 Ag1 N3 83.01(15) . .
C8 Ag1 N3 82.84(15) . .
C12 Ag1 C29 87.8(2) . 1_655
C30 Ag1 C29 31.72(19) 1_655 1_655
C9 Ag1 C29 136.4(2) . 1_655
C11 Ag1 C29 117.1(2) . 1_655
C8 Ag1 C29 116.28(19) . 1_655
N3 Ag1 C29 99.33(16) . 1_655
C36 Ag3 C21 118.5(2) . .
C36 Ag3 C42 125.8(2) . .
C21 Ag3 C42 106.7(2) . .
C36 Ag3 C41 154.4(2) . .
C21 Ag3 C41 86.1(2) . .
C42 Ag3 C41 31.04(18) . .
C36 Ag3 C35 31.4(2) . .
C21 Ag3 C35 149.2(2) . .
C42 Ag3 C35 102.1(2) . .
C41 Ag3 C35 124.6(2) . .
C36 Ag3 N7 97.72(17) . .
C21 Ag3 N7 102.73(17) . .
C42 Ag3 N7 100.01(17) . .
C41 Ag3 N7 82.32(16) . .
C35 Ag3 N7 82.32(15) . .
C36 Ag3 C20 88.9(2) . .
C21 Ag3 C20 31.01(19) . .
C42 Ag3 C20 136.78(19) . .
C41 Ag3 C20 116.44(19) . .
C35 Ag3 C20 118.4(2) . .
N7 Ag3 C20 99.54(16) . .
C18 Ag2 C5 164.0(3) . .
C18 Ag2 C6 133.8(3) . .
C5 Ag2 C6 32.0(2) . .
C18 Ag2 C17 30.4(2) . .
C5 Ag2 C17 135.4(3) . .
C6 Ag2 C17 113.1(3) . .
C18 Ag2 O2 96.4(3) . .
C5 Ag2 O2 99.5(3) . .
C6 Ag2 O2 127.1(3) . .
C17 Ag2 O2 119.6(3) . .
C18 Ag2 N2 96.7(2) . .
C5 Ag2 N2 85.31(17) . .
C6 Ag2 N2 106.0(2) . .
C17 Ag2 N2 83.16(18) . .
O2 Ag2 N2 77.73(18) . .
C39 Ag4 C27 145.3(2) . .
C39 Ag4 C38 32.2(2) . .
C27 Ag4 C38 176.4(2) . .
C39 Ag4 C26 174.8(2) . .
C27 Ag4 C26 31.88(19) . .
C38 Ag4 C26 150.1(2) . .
C39 Ag4 N8 92.43(18) . .
C27 Ag4 N8 94.73(18) . .
C38 Ag4 N8 83.21(17) . .
C26 Ag4 N8 84.12(16) . .
O2 Cl1 O1 111.2(6) . .
O2 Cl1 O3 108.5(4) . .
O1 Cl1 O3 109.2(4) . .
O2 Cl1 O4 107.4(4) . .
O1 Cl1 O4 109.7(4) . .
O3 Cl1 O4 110.9(3) . .
Cl1 O2 Ag2 160.2(6) . .
O10 Cl3 O9 110.3(3) . .
O10 Cl3 O12 110.2(3) . .
O9 Cl3 O12 109.4(3) . .
O10 Cl3 O11 109.4(4) . .
O9 Cl3 O11 109.2(3) . .
O12 Cl3 O11 108.2(3) . .
C23 N12 C40 120.5(4) . .
C23 N12 C37 121.5(5) . .
C40 N12 C37 117.6(4) . .
N12 C37 C38 113.1(5) . .
N12 C37 H37A 109.0 . .
C38 C37 H37A 109.0 . .
N12 C37 H37B 109.0 . .
C38 C37 H37B 109.0 . .
H37A C37 H37B 107.8 . .
C39 C38 C37 126.0(6) . .
C39 C38 Ag4 71.6(4) . .
C37 C38 Ag4 103.2(4) . .
C39 C38 H38A 117.0 . .
C37 C38 H38A 117.0 . .
Ag4 C38 H38A 95.4 . .
C38 C39 Ag4 76.2(4) . .
C38 C39 H39A 120.0 . .
Ag4 C39 H39A 99.7 . .
C38 C39 H39B 120.0 . .
Ag4 C39 H39B 94.1 . .
H39A C39 H39B 120.0 . .
N12 C40 C41 114.3(4) . .
N12 C40 H40A 108.7 . .
C41 C40 H40A 108.7 . .
N12 C40 H40B 108.7 . .
C41 C40 H40B 108.7 . .
H40A C40 H40B 107.6 . .
C42 C41 C40 123.6(5) . .
C42 C41 Ag3 73.3(3) . .
C40 C41 Ag3 104.2(3) . .
C42 C41 H41A 118.2 . .
C40 C41 H41A 118.2 . .
Ag3 C41 H41A 92.5 . .
C41 C42 Ag3 75.7(3) . .
C41 C42 H42A 120.0 . .
Ag3 C42 H42A 102.4 . .
C41 C42 H42B 120.0 . .
Ag3 C42 H42B 91.8 . .
H42A C42 H42B 120.0 . .
C22 N11 C31 119.9(5) . .
C22 N11 C34 120.7(5) . .
C31 N11 C34 118.7(4) . .
N11 C31 C32 113.8(5) . .
N11 C31 H31A 108.8 . .
C32 C31 H31A 108.8 . .
N11 C31 H31B 108.8 . .
C32 C31 H31B 108.8 . .
H31A C31 H31B 107.7 . .
C33 C32 C31 124.4(6) . .
C33 C32 H32A 117.8 . .
C31 C32 H32A 117.8 . .
C32 C33 H33A 120.0 . .
C32 C33 H33B 120.0 . .
H33A C33 H33B 120.0 . .
N11 C34 C35 114.2(5) . .
N11 C34 H34A 108.7 . .
C35 C34 H34A 108.7 . .
N11 C34 H34B 108.7 . .
C35 C34 H34B 108.7 . .
H34A C34 H34B 107.6 . .
C36 C35 C34 125.4(6) . .
C36 C35 Ag3 70.2(3) . .
C34 C35 Ag3 104.9(3) . .
C36 C35 H35A 117.3 . .
C34 C35 H35A 117.3 . .
Ag3 C35 H35A 95.0 . .
C35 C36 Ag3 78.3(4) . .
C35 C36 H36A 120.0 . .
Ag3 C36 H36A 99.8 . .
C35 C36 H36B 120.0 . .
Ag3 C36 H36B 91.9 . .
H36A C36 H36B 120.0 . .
N9 C22 N11 117.6(5) . .
N9 C22 N7 126.1(5) . .
N11 C22 N7 116.4(5) . .
C23 N7 C22 114.0(5) . .
C23 N7 Ag3 113.1(3) . .
C22 N7 Ag3 114.0(3) . .
N7 C23 N8 126.1(5) . .
N7 C23 N12 116.3(5) . .
N8 C23 N12 117.6(5) . .
C23 N8 C24 112.7(5) . .
C23 N8 Ag4 115.1(3) . .
C24 N8 Ag4 113.9(3) . .
N9 C24 N8 127.1(5) . .
N9 C24 N10 116.1(5) . .
N8 C24 N10 116.7(5) . .
C22 N9 C24 114.0(5) . .
N3 C1 N1 126.7(5) . .
N3 C1 N5 117.1(5) . .
N1 C1 N5 116.1(5) . .
C2 N1 C1 113.7(5) . .
N1 C2 N2 126.0(5) . .
N1 C2 N6 116.7(5) . .
N2 C2 N6 117.3(5) . .
C2 N2 C3 114.2(5) . .
C2 N2 Ag2 111.7(3) . .
C3 N2 Ag2 110.4(3) . .
N2 C3 N3 125.5(5) . .
N2 C3 N4 117.8(5) . .
N3 C3 N4 116.7(5) . .
C1 N3 C3 113.8(5) . .
C1 N3 Ag1 115.0(3) . .
C3 N3 Ag1 114.0(3) . .
C3 N4 C4 122.5(5) . .
C3 N4 C7 119.8(4) . .
C4 N4 C7 117.2(4) . .
N4 C4 C5 112.6(5) . .
N4 C4 H4A 109.1 . .
C5 C4 H4A 109.1 . .
N4 C4 H4B 109.1 . .
C5 C4 H4B 109.1 . .
H4A C4 H4B 107.8 . .
C6 C5 C4 123.5(7) . .
C6 C5 Ag2 74.1(4) . .
C4 C5 Ag2 104.0(4) . .
C6 C5 H5A 118.2 . .
C4 C5 H5A 118.2 . .
Ag2 C5 H5A 91.9 . .
C5 C6 Ag2 73.9(4) . .
C5 C6 H6A 120.0 . .
Ag2 C6 H6A 103.5 . .
C5 C6 H6B 120.0 . .
Ag2 C6 H6B 92.5 . .
H6A C6 H6B 120.0 . .
N4 C7 C8 114.1(5) . .
N4 C7 H7A 108.7 . .
C8 C7 H7A 108.7 . .
N4 C7 H7B 108.7 . .
C8 C7 H7B 108.7 . .
H7A C7 H7B 107.6 . .
C9 C8 C7 122.9(5) . .
C9 C8 Ag1 73.0(3) . .
C7 C8 Ag1 104.0(3) . .
C9 C8 H8A 118.5 . .
C7 C8 H8A 118.5 . .
Ag1 C8 H8A 93.0 . .
C8 C9 Ag1 75.3(3) . .
C8 C9 H9A 120.0 . .
Ag1 C9 H9A 102.3 . .
C8 C9 H9B 120.0 . .
Ag1 C9 H9B 92.3 . .
H9A C9 H9B 120.0 . .
C1 N5 C13 121.2(5) . .
C1 N5 C10 118.8(5) . .
C13 N5 C10 119.0(4) . .
N5 C10 C11 114.8(5) . .
N5 C10 H10A 108.6 . .
C11 C10 H10A 108.6 . .
N5 C10 H10B 108.6 . .
C11 C10 H10B 108.6 . .
H10A C10 H10B 107.5 . .
C12 C11 C10 125.4(6) . .
C12 C11 Ag1 70.9(3) . .
C10 C11 Ag1 103.9(3) . .
C12 C11 H11A 117.3 . .
C10 C11 H11A 117.3 . .
Ag1 C11 H11A 95.5 . .
C11 C12 Ag1 78.0(4) . .
C11 C12 H12A 120.0 . .
Ag1 C12 H12A 99.1 . .
C11 C12 H12B 120.0 . .
Ag1 C12 H12B 92.9 . .
H12A C12 H12B 120.0 . .
N5 C13 C14 112.6(5) . .
N5 C13 H13A 109.1 . .
C14 C13 H13A 109.1 . .
N5 C13 H13B 109.1 . .
C14 C13 H13B 109.1 . .
H13A C13 H13B 107.8 . .
C15 C14 C13 122.4(5) . .
C15 C14 H14A 118.8 . .
C13 C14 H14A 118.8 . .
C14 C15 H15A 120.0 . .
C14 C15 H15B 120.0 . .
H15A C15 H15B 120.0 . .
C2 N6 C16 121.3(5) . .
C2 N6 C19 121.5(5) . .
C16 N6 C19 117.2(5) . .
N6 C16 C17 116.6(5) . .
N6 C16 H16A 108.1 . .
C17 C16 H16A 108.1 . .
N6 C16 H16B 108.1 . .
C17 C16 H16B 108.1 . .
H16A C16 H16B 107.3 . .
C18 C17 C16 122.5(7) . .
C18 C17 Ag2 69.1(4) . .
C16 C17 Ag2 103.5(4) . .
C18 C17 H17A 118.7 . .
C16 C17 H17A 118.7 . .
Ag2 C17 H17A 97.4 . .
C17 C18 Ag2 80.6(4) . .
C17 C18 H18A 120.0 . .
Ag2 C18 H18A 97.3 . .
C17 C18 H18B 120.0 . .
Ag2 C18 H18B 92.1 . .
H18A C18 H18B 120.0 . .
N6 C19 C20 110.7(4) . .
N6 C19 H19A 109.5 . .
C20 C19 H19A 109.5 . .
N6 C19 H19B 109.5 . .
C20 C19 H19B 109.5 . .
H19A C19 H19B 108.1 . .
C21 C20 C19 123.7(5) . .
C21 C20 Ag3 70.1(3) . .
C19 C20 Ag3 110.7(3) . .
C21 C20 H20A 118.1 . .
C19 C20 H20A 118.1 . .
Ag3 C20 H20A 89.2 . .
C20 C21 Ag3 78.9(3) . .
C20 C21 H21A 120.0 . .
Ag3 C21 H21A 106.0 . .
C20 C21 H21B 120.0 . .
Ag3 C21 H21B 85.3 . .
H21A C21 H21B 120.0 . .
C24 N10 C28 121.2(5) . .
C24 N10 C25 121.4(5) . .
C28 N10 C25 117.4(4) . .
N10 C25 C26 113.7(5) . .
N10 C25 H25A 108.8 . .
C26 C25 H25A 108.8 . .
N10 C25 H25B 108.8 . .
C26 C25 H25B 108.8 . .
H25A C25 H25B 107.7 . .
C27 C26 C25 125.0(6) . .
C27 C26 Ag4 70.9(4) . .
C25 C26 Ag4 101.3(3) . .
C27 C26 H26A 117.5 . .
C25 C26 H26A 117.5 . .
Ag4 C26 H26A 98.1 . .
C26 C27 Ag4 77.2(3) . .
C26 C27 H27A 120.0 . .
Ag4 C27 H27A 97.0 . .
C26 C27 H27B 120.0 . .
Ag4 C27 H27B 95.8 . .
H27A C27 H27B 120.0 . .
N10 C28 C29 109.9(4) . .
N10 C28 H28A 109.7 . .
C29 C28 H28A 109.7 . .
N10 C28 H28B 109.7 . .
C29 C28 H28B 109.7 . .
H28A C28 H28B 108.2 . .
C30 C29 C28 123.3(5) . .
C30 C29 Ag1 68.8(3) . 1_455
C28 C29 Ag1 111.5(3) . 1_455
C30 C29 H29A 118.3 . .
C28 C29 H29A 118.3 . .
Ag1 C29 H29A 89.6 1_455 .
C29 C30 Ag1 79.4(3) . 1_455
C29 C30 H30A 120.0 . .
Ag1 C30 H30A 106.0 1_455 .
C29 C30 H30B 120.0 . .
Ag1 C30 H30B 84.7 1_455 .
H30A C30 H30B 120.0 . .
O15 Cl4 O16 109.3(3) . .
O15 Cl4 O13 109.8(3) . .
O16 Cl4 O13 109.4(3) . .
O15 Cl4 O14 109.9(3) . .
O16 Cl4 O14 109.9(3) . .
O13 Cl4 O14 108.5(3) . .
O5 Cl2 O7 109.6(3) . .
O5 Cl2 O6 110.0(3) . .
O7 Cl2 O6 108.8(3) . .
O5 Cl2 O8 110.1(3) . .
O7 Cl2 O8 107.7(4) . .
O6 Cl2 O8 110.5(4) . .

loop_
_geom_bond_atom_site_label_1
_geom_bond_atom_site_label_2
_geom_bond_distance
_geom_bond_site_symmetry_2
Ag1 C12 2.379(6) .
Ag1 C30 2.389(5) 1_655
Ag1 C9 2.441(5) .
Ag1 C11 2.462(6) .
Ag1 C8 2.469(5) .
Ag1 N3 2.486(4) .
Ag1 C29 2.518(6) 1_655
Ag3 C36 2.380(6) .
Ag3 C21 2.413(5) .
Ag3 C42 2.444(6) .
Ag3 C41 2.473(5) .
Ag3 C35 2.476(5) .
Ag3 N7 2.500(4) .
Ag3 C20 2.517(5) .
Ag2 C18 2.332(6) .
Ag2 C5 2.386(6) .
Ag2 C6 2.389(7) .
Ag2 C17 2.464(7) .
Ag2 O2 2.518(5) .
Ag2 N2 2.527(4) .
Ag4 C39 2.341(6) .
Ag4 C27 2.350(5) .
Ag4 C38 2.395(6) .
Ag4 C26 2.424(6) .
Ag4 N8 2.628(4) .
Cl1 O2 1.397(6) .
Cl1 O1 1.404(7) .
Cl1 O3 1.409(5) .
Cl1 O4 1.417(5) .
Cl3 O10 1.404(5) .
Cl3 O9 1.426(4) .
Cl3 O12 1.427(4) .
Cl3 O11 1.438(5) .
N12 C23 1.354(7) .
N12 C40 1.453(7) .
N12 C37 1.464(7) .
C37 C38 1.511(7) .
C37 H37A 0.9900 .
C37 H37B 0.9900 .
C38 C39 1.315(9) .
C38 H38A 0.9500 .
C39 H39A 0.9500 .
C39 H39B 0.9500 .
C40 C41 1.514(7) .
C40 H40A 0.9900 .
C40 H40B 0.9900 .
C41 C42 1.316(8) .
C41 H41A 0.9500 .
C42 H42A 0.9500 .
C42 H42B 0.9500 .
N11 C22 1.354(7) .
N11 C31 1.462(7) .
N11 C34 1.467(7) .
C31 C32 1.501(7) .
C31 H31A 0.9900 .
C31 H31B 0.9900 .
C32 C33 1.299(8) .
C32 H32A 0.9500 .
C33 H33A 0.9500 .
C33 H33B 0.9500 .
C34 C35 1.505(7) .
C34 H34A 0.9900 .
C34 H34B 0.9900 .
C35 C36 1.319(8) .
C35 H35A 0.9500 .
C36 H36A 0.9500 .
C36 H36B 0.9500 .
C22 N9 1.325(7) .
C22 N7 1.361(7) .
N7 C23 1.340(7) .
C23 N8 1.353(7) .
N8 C24 1.356(7) .
C24 N9 1.335(7) .
C24 N10 1.361(7) .
C1 N3 1.330(7) .
C1 N1 1.346(7) .
C1 N5 1.372(7) .
N1 C2 1.340(7) .
C2 N2 1.345(7) .
C2 N6 1.347(7) .
N2 C3 1.346(7) .
C3 N3 1.353(6) .
C3 N4 1.356(7) .
N4 C4 1.449(7) .
N4 C7 1.471(7) .
C4 C5 1.543(8) .
C4 H4A 0.9900 .
C4 H4B 0.9900 .
C5 C6 1.316(9) .
C5 H5A 0.9500 .
C6 H6A 0.9500 .
C6 H6B 0.9500 .
C7 C8 1.490(7) .
C7 H7A 0.9900 .
C7 H7B 0.9900 .
C8 C9 1.342(8) .
C8 H8A 0.9500 .
C9 H9A 0.9500 .
C9 H9B 0.9500 .
N5 C13 1.458(7) .
N5 C10 1.472(7) .
C10 C11 1.508(7) .
C10 H10A 0.9900 .
C10 H10B 0.9900 .
C11 C12 1.304(8) .
C11 H11A 0.9500 .
C12 H12A 0.9500 .
C12 H12B 0.9500 .
C13 C14 1.508(7) .
C13 H13A 0.9900 .
C13 H13B 0.9900 .
C14 C15 1.304(8) .
C14 H14A 0.9500 .
C15 H15A 0.9500 .
C15 H15B 0.9500 .
N6 C16 1.447(7) .
N6 C19 1.473(7) .
C16 C17 1.494(8) .
C16 H16A 0.9900 .
C16 H16B 0.9900 .
C17 C18 1.262(9) .
C17 H17A 0.9500 .
C18 H18A 0.9500 .
C18 H18B 0.9500 .
C19 C20 1.491(8) .
C19 H19A 0.9900 .
C19 H19B 0.9900 .
C20 C21 1.321(8) .
C20 H20A 0.9500 .
C21 H21A 0.9500 .
C21 H21B 0.9500 .
N10 C28 1.452(7) .
N10 C25 1.458(7) .
C25 C26 1.508(7) .
C25 H25A 0.9900 .
C25 H25B 0.9900 .
C26 C27 1.313(8) .
C26 H26A 0.9500 .
C27 H27A 0.9500 .
C27 H27B 0.9500 .
C28 C29 1.508(7) .
C28 H28A 0.9900 .
C28 H28B 0.9900 .
C29 C30 1.346(8) .
C29 Ag1 2.518(6) 1_455
C29 H29A 0.9500 .
C30 Ag1 2.389(5) 1_455
C30 H30A 0.9500 .
C30 H30B 0.9500 .
Cl4 O15 1.423(4) .
Cl4 O16 1.427(5) .
Cl4 O13 1.433(4) .
Cl4 O14 1.441(4) .
Cl2 O5 1.408(4) .
Cl2 O7 1.418(4) .
Cl2 O6 1.421(5) .
Cl2 O8 1.425(6) .
